data_1537751
loop_
_publ_author_name
'Bauer, E.'
'Nowotny, H.'
'Stempfl, A.'

_publ_section_title
;
 Roentgenographische Untersuchungen im System: Platin-Quecksilber
;
_journal_name_full 'Monatshefte fuer Chemie (-108,1977)'
_journal_page_first 211
_journal_page_last 212
_journal_volume 84
_journal_year 1953
_chemical_formula_sum 'Hg4 Pt'
_space_group_IT_number 211
_symmetry_space_group_name_Hall 'I 4 2 3'
_symmetry_space_group_name_H-M 'I 4 3 2'
_cell_angle_alpha 90
_cell_angle_beta 90
_cell_angle_gamma 90
_cell_formula_units_Z 2
_cell_length_a 6.186
_cell_length_b 6.186
_cell_length_c 6.186
_cell_volume 236.717
_citation_journal_id_ASTM MOCHAP
_cod_data_source_file Bauer_MOCHAP_1953_146.cif
_cod_data_source_block Hg4Pt1
_cod_original_cell_volume 236.7171
_cod_original_formula_sum 'Hg4 Pt1'
_cod_database_code 1537751

loop_
_symmetry_equiv_pos_as_xyz
x,y,z
-y,x,z
-x,-y,z
y,-x,z
x,-y,-z
y,x,-z
-x,y,-z
-y,-x,-z
z,x,y
-x,z,y
-z,-x,y
x,-z,y
z,-x,-y
x,z,-y
-z,x,-y
-x,-z,-y
y,z,x
y,-z,-x
z,y,-x
-y,z,-x
-z,-y,-x
-y,-z,x
z,-y,x
-z,y,x
x+1/2,y+1/2,z+1/2
-y+1/2,x+1/2,z+1/2
-x+1/2,-y+1/2,z+1/2
y+1/2,-x+1/2,z+1/2
x+1/2,-y+1/2,-z+1/2
y+1/2,x+1/2,-z+1/2
-x+1/2,y+1/2,-z+1/2
-y+1/2,-x+1/2,-z+1/2
z+1/2,x+1/2,y+1/2
-x+1/2,z+1/2,y+1/2
-z+1/2,-x+1/2,y+1/2
x+1/2,-z+1/2,y+1/2
z+1/2,-x+1/2,-y+1/2
x+1/2,z+1/2,-y+1/2
-z+1/2,x+1/2,-y+1/2
-x+1/2,-z+1/2,-y+1/2
y+1/2,z+1/2,x+1/2
y+1/2,-z+1/2,-x+1/2
z+1/2,y+1/2,-x+1/2
-y+1/2,z+1/2,-x+1/2
-z+1/2,-y+1/2,-x+1/2
-y+1/2,-z+1/2,x+1/2
z+1/2,-y+1/2,x+1/2
-z+1/2,y+1/2,x+1/2

loop_
_atom_site_label
_atom_site_type_symbol
_atom_site_fract_x
_atom_site_fract_y
_atom_site_fract_z
_atom_site_occupancy
_atom_site_U_iso_or_equiv
Pt1 Pt 0 0 0 1 0.0
Hg1 Hg 0.25 0.25 0.25 1 0.0
